data_7205429
loop_
_publ_author_name
'Dikundwar, Amol G.'
'Venkateswarlu, Ch.'
'Piltz, Ross O.'
'Chandrasekaran, Srinivasan'
'Guru Row, Tayur N.'

_publ_section_title
;
 Crystal structures of fluorinated aryl biscarbonates and a
 biscarbamate: a counterpoise between weak intermolecular interactions
 and molecular symmetry
;
_journal_issue 5
_journal_name_full CrystEngComm
_journal_page_first 1531
_journal_paper_doi 10.1039/c0ce00537a
_journal_volume 13
_journal_year 2011
_chemical_compound_source 'see text'
_chemical_formula_moiety 'C18 H4 F10 O6'
_chemical_formula_sum 'C18 H4 F10 O6'
_chemical_formula_weight 506.21
_chemical_name_systematic
;
But-2-yne-1,4-diyl bis(2,3,4,5,6-pentafluorophenylcarbonate)
;
_space_group_IT_number 41
_symmetry_cell_setting orthorhombic
_symmetry_Int_Tables_number 41
_symmetry_space_group_name_Hall 'A 2 -2ab'
_symmetry_space_group_name_H-M 'A b a 2'
_atom_sites_solution_hydrogens located
_atom_sites_solution_primary direct
_atom_sites_solution_secondary difmap
_cell_angle_alpha 90
_cell_angle_beta 90
_cell_angle_gamma 90
_cell_formula_units_Z 4
_cell_length_a 16.3233(5)
_cell_length_b 9.9385(4)
_cell_length_c 10.9883(4)
_cell_measurement_reflns_used 6192
_cell_measurement_temperature 90(1)
_cell_measurement_theta_max 26.34
_cell_measurement_theta_min 4.66
_cell_volume 1782.62(11)
_computing_cell_refinement 'X-term LAUEGEN'
_computing_data_collection 'X-term LAUEGEN'
_computing_data_reduction 'X-term LAUEGEN'
_computing_molecular_graphics 'Ortep-3 (Farrugia, 1997) and CAMERON (Watkin et al., 1993)'
_computing_publication_material 'WinGX (Farrugia, 1999)'
_computing_structure_refinement 'SHELXL97 (Sheldrick, 2008)'
_computing_structure_solution 'SHELXS97 (Sheldrick, 2008)'
_diffrn_ambient_temperature 90(1)
_diffrn_measured_fraction_theta_full 0.572
_diffrn_measured_fraction_theta_max 0.572
_diffrn_measurement_device_type 'KOALA-Laue diffractometer'
_diffrn_measurement_method 'Laue patterns recorded from stationary crystal'
_diffrn_radiation_monochromator nonmonochrmatic
_diffrn_radiation_probe neutron
_diffrn_radiation_source 'OPAL Uranium Reactor'
_diffrn_radiation_type Neutron
_diffrn_radiation_wavelength 0.7
_diffrn_reflns_av_R_equivalents 0.0857
_diffrn_reflns_av_sigmaI/netI 0.0429
_diffrn_reflns_limit_h_max 15
_diffrn_reflns_limit_h_min -15
_diffrn_reflns_limit_k_max 12
_diffrn_reflns_limit_k_min -12
_diffrn_reflns_limit_l_max 13
_diffrn_reflns_limit_l_min -8
_diffrn_reflns_number 6192
_diffrn_reflns_reduction_process
;
;
_diffrn_reflns_theta_full 26.34
_diffrn_reflns_theta_max 26.34
_diffrn_reflns_theta_min 4.66
_diffrn_standards_decay_% 'not detemined'
_diffrn_standards_interval_count '10 degrees'
_diffrn_standards_interval_time '60 minutes per frame'
_diffrn_standards_number '14 frames'
_exptl_absorpt_coefficient_mu 0.729
_exptl_absorpt_correction_type none
_exptl_crystal_colour colorless
_exptl_crystal_density_diffrn 1.89
_exptl_crystal_density_method 'Not Measured'
_exptl_crystal_description block
_exptl_crystal_F_000 892
_exptl_crystal_size_max 1.30
_exptl_crystal_size_mid 1.24
_exptl_crystal_size_min 1.20
_refine_diff_density_max 0.361
_refine_diff_density_min -0.335
_refine_diff_density_rms 0.085
_refine_ls_abs_structure_details 'Flack H D (1983), Acta Cryst. A39, 876-881'
_refine_ls_abs_structure_Flack 10(10)
_refine_ls_extinction_method none
_refine_ls_goodness_of_fit_ref 1.096
_refine_ls_hydrogen_treatment mixed
_refine_ls_matrix_type full
_refine_ls_number_parameters 172
_refine_ls_number_reflns 870
_refine_ls_number_restraints 1
_refine_ls_restrained_S_all 1.095
_refine_ls_R_factor_all 0.0416
_refine_ls_R_factor_gt 0.0318
_refine_ls_shift/su_max 0.000
_refine_ls_shift/su_mean 0.000
_refine_ls_structure_factor_coef Fsqd
_refine_ls_weighting_details 'calc w=1/[\s^2^(Fo^2^)+(0.0229P)^2^+7.1485P] where P=(Fo^2^+2Fc^2^)/3'
_refine_ls_weighting_scheme calc
_refine_ls_wR_factor_gt 0.0586
_refine_ls_wR_factor_ref 0.0619
_reflns_number_gt 789
_reflns_number_total 870
_reflns_threshold_expression >2sigma(I)
_cod_data_source_file C0CE00537A.TXT
_cod_data_source_block venia
_cod_depositor_comments
;
The following automatic conversions were performed:
'_symmetry_cell_setting' value 'Orthorhombic' changed to 'orthorhombic'
according to '/home/saulius/struct/CIF-dictionaries/cif_core.dic'
dictionary named 'cif_core.dic' version 2.4.1 from
2010-06-29.

'_diffrn_radiation_probe' value 'Neutron' changed to
'neutron' according to
'/home/saulius/struct/CIF-dictionaries/cif_core.dic' dictionary named
'cif_core.dic' version 2.4.1 from 2010-06-29.

Automatic conversion script
Id: cif_fix_enum 1555 2011-01-17 13:19:09Z saulius 
;
_cod_original_sg_symbol_Hall 'A 2 -2ac'
_cod_database_code 7205429

loop_
_symmetry_equiv_pos_site_id
_symmetry_equiv_pos_as_xyz
1 x,y,z
2 -x,-y,z
3 1/2-x,y,1/2+z
4 1/2+x,-y,1/2+z
5 x,1/2+y,1/2+z
6 -x,1/2-y,1/2+z
7 1/2-x,1/2+y,z
8 1/2+x,1/2-y,z

loop_
_atom_site_label
_atom_site_type_symbol
_atom_site_fract_x
_atom_site_fract_y
_atom_site_fract_z
_atom_site_U_iso_or_equiv
_atom_site_adp_type
_atom_site_occupancy
_atom_site_symmetry_multiplicity
_atom_site_calc_flag
_atom_site_refinement_flags
_atom_site_disorder_assembly
_atom_site_disorder_group
C9 C 0.1865(2) 0.1826(3) 1.04557(19) 0.0144(6) Uani 1 1 d . . .
C5 C 0.13371(19) 0.4081(2) 1.04788(19) 0.0155(7) Uani 1 1 d . . .
C4 C 0.16067(18) 0.2964(3) 0.9828(2) 0.0147(6) Uani 1 1 d . . .
C8 C 0.1863(2) 0.1805(2) 1.17231(19) 0.0154(6) Uani 1 1 d . . .
C7 C 0.15895(19) 0.2928(2) 1.2358(2) 0.0148(6) Uani 1 1 d . . .
C3 C 0.09697(18) 0.2962(2) 0.7938(2) 0.0135(6) Uani 1 1 d . . .
C1 C 0.01343(16) 0.4435(2) 0.5902(3) 0.0158(5) Uani 1 1 d . . .
C2 C 0.04815(16) 0.30865(19) 0.5939(2) 0.0166(6) Uani 1 1 d . . .
C6 C 0.1322(2) 0.4054(2) 1.1751(2) 0.0177(7) Uani 1 1 d . . .
O3 O 0.1680(2) 0.3003(3) 0.8579(2) 0.0165(7) Uani 1 1 d . . .
O1 O 0.1177(2) 0.3032(2) 0.6776(2) 0.0170(7) Uani 1 1 d . . .
O2 O 0.0295(2) 0.2884(3) 0.8366(3) 0.0179(6) Uani 1 1 d . . .
F5 F 0.2110(2) 0.0742(3) 0.9859(3) 0.0235(9) Uani 1 1 d . . .
F4 F 0.2115(2) 0.0720(3) 1.2324(3) 0.0250(9) Uani 1 1 d . . .
F3 F 0.1591(2) 0.2901(3) 1.3568(3) 0.0223(8) Uani 1 1 d . . .
F1 F 0.1077(3) 0.5169(3) 0.9892(3) 0.0261(10) Uani 1 1 d . . .
F2 F 0.1048(3) 0.5115(3) 1.2355(4) 0.0283(10) Uani 1 1 d . . .
H2A H 0.0025(3) 0.2355(5) 0.6197(10) 0.0348(16) Uani 1 1 d . . .
H2B H 0.0727(4) 0.2782(6) 0.5058(5) 0.0333(15) Uani 1 1 d . . .

loop_
_atom_site_aniso_label
_atom_site_aniso_U_11
_atom_site_aniso_U_22
_atom_site_aniso_U_33
_atom_site_aniso_U_23
_atom_site_aniso_U_13
_atom_site_aniso_U_12
C9 0.013(2) 0.0165(11) 0.0141(11) -0.0015(10) -0.0002(10) 0.0025(10)
C5 0.018(2) 0.0129(11) 0.0159(11) -0.0012(9) 0.0007(11) 0.0004(11)
C4 0.014(2) 0.0161(12) 0.0138(11) 0.0031(10) 0.0011(11) 0.0008(10)
C8 0.015(2) 0.0174(11) 0.0138(11) 0.0011(11) -0.0011(11) 0.0005(10)
C7 0.012(2) 0.0198(11) 0.0129(11) 0.0001(11) -0.0004(10) -0.0014(11)
C3 0.008(2) 0.0194(10) 0.0133(10) 0.0004(9) 0.0007(12) 0.0017(9)
C1 0.0127(16) 0.0156(8) 0.0191(11) 0.0007(9) 0.0019(11) 0.0005(8)
C2 0.0159(18) 0.0184(9) 0.0154(11) -0.0033(11) 0.0018(11) 0.0027(9)
C6 0.013(2) 0.0183(11) 0.0216(13) -0.0053(11) 0.0002(11) -0.0035(10)
O3 0.014(2) 0.0233(14) 0.0122(13) 0.0042(13) 0.0006(12) 0.0007(11)
O1 0.015(2) 0.0204(13) 0.0161(12) 0.0030(10) 0.0041(11) 0.0026(13)
O2 0.012(2) 0.0266(13) 0.0147(11) 0.0029(11) 0.0026(14) 0.0002(14)
F5 0.029(3) 0.0210(12) 0.0206(15) -0.0022(12) -0.0060(15) 0.0087(14)
F4 0.027(3) 0.0256(14) 0.0221(15) 0.0055(14) -0.0070(14) 0.0021(14)
F3 0.013(3) 0.0410(17) 0.0126(15) -0.0025(15) 0.0026(13) -0.0010(15)
F1 0.032(3) 0.0159(14) 0.0302(19) 0.0066(12) -0.0005(16) 0.0064(14)
F2 0.032(3) 0.0248(16) 0.0280(16) -0.0112(14) -0.0015(17) 0.0026(15)
H2A 0.024(4) 0.034(2) 0.046(4) -0.002(3) -0.005(3) -0.004(2)
H2B 0.036(5) 0.046(3) 0.018(3) -0.003(2) 0.001(3) 0.009(3)

loop_
_atom_type_symbol
_atom_type_description
_atom_type_scat_dispersion_real
_atom_type_scat_dispersion_imag
_atom_type_scat_source
O O 0.0106 0.0060 'International Tables Vol C Tables 4.2.6.8 and 6.1.1.4'
F F 0.0171 0.0103 'International Tables Vol C Tables 4.2.6.8 and 6.1.1.4'
H H 0.0000 0.0000 'International Tables Vol C Tables 4.2.6.8 and 6.1.1.4'
C C 0.0033 0.0016 'International Tables Vol C Tables 4.2.6.8 and 6.1.1.4'

loop_
_geom_angle_atom_site_label_1
_geom_angle_atom_site_label_2
_geom_angle_atom_site_label_3
_geom_angle
_geom_angle_site_symmetry_1
_geom_angle_site_symmetry_3
_geom_angle_publ_flag
F5 C9 C4 120.5(2) . . ?
F5 C9 C8 119.0(3) . . ?
C4 C9 C8 120.5(3) . . ?
F1 C5 C4 120.1(2) . . ?
F1 C5 C6 119.7(3) . . ?
C4 C5 C6 120.2(3) . . ?
O3 C4 C9 119.4(2) . . ?
O3 C4 C5 121.1(2) . . ?
C9 C4 C5 119.3(2) . . ?
F4 C8 C7 120.1(2) . . ?
F4 C8 C9 120.5(3) . . ?
C7 C8 C9 119.4(3) . . ?
F3 C7 C6 120.2(3) . . ?
F3 C7 C8 119.0(3) . . ?
C6 C7 C8 120.8(2) . . ?
O2 C3 O1 128.0(3) . . ?
O2 C3 O3 125.6(3) . . ?
O1 C3 O3 106.3(3) . . ?
C1 C1 C2 177.8(3) 2_565 . ?
C1 C2 O1 110.7(2) . . ?
C1 C2 H2A 111.0(3) . . ?
O1 C2 H2A 110.3(5) . . ?
C1 C2 H2B 111.9(3) . . ?
O1 C2 H2B 105.3(4) . . ?
H2A C2 H2B 107.5(6) . . ?
F2 C6 C7 120.8(3) . . ?
F2 C6 C5 119.4(3) . . ?
C7 C6 C5 119.7(3) . . ?
C3 O3 C4 116.2(3) . . ?
C3 O1 C2 114.3(3) . . ?

loop_
_geom_bond_atom_site_label_1
_geom_bond_atom_site_label_2
_geom_bond_distance
_geom_bond_site_symmetry_2
_geom_bond_publ_flag
C9 F5 1.323(4) . ?
C9 C4 1.390(4) . ?
C9 C8 1.393(3) . ?
C5 F1 1.329(4) . ?
C5 C4 1.392(4) . ?
C5 C6 1.398(3) . ?
C4 O3 1.378(4) . ?
C8 F4 1.330(4) . ?
C8 C7 1.389(4) . ?
C7 F3 1.330(4) . ?
C7 C6 1.374(4) . ?
C3 O2 1.201(5) . ?
C3 O1 1.322(3) . ?
C3 O3 1.358(4) . ?
C1 C1 1.205(4) 2_565 ?
C1 C2 1.456(3) . ?
C2 O1 1.461(4) . ?
C2 H2A 1.079(6) . ?
C2 H2B 1.091(5) . ?
C6 F2 1.324(4) . ?

loop_
_geom_torsion_atom_site_label_1
_geom_torsion_atom_site_label_2
_geom_torsion_atom_site_label_3
_geom_torsion_atom_site_label_4
_geom_torsion
_geom_torsion_site_symmetry_1
_geom_torsion_site_symmetry_2
_geom_torsion_site_symmetry_3
_geom_torsion_site_symmetry_4
_geom_torsion_publ_flag
F5 C9 C4 O3 -6.2(5) . . . . ?
C8 C9 C4 O3 174.5(3) . . . . ?
F5 C9 C4 C5 178.7(3) . . . . ?
C8 C9 C4 C5 -0.6(5) . . . . ?
F1 C5 C4 O3 6.0(5) . . . . ?
C6 C5 C4 O3 -175.4(3) . . . . ?
F1 C5 C4 C9 -179.0(3) . . . . ?
C6 C5 C4 C9 -0.4(5) . . . . ?
F5 C9 C8 F4 1.0(6) . . . . ?
C4 C9 C8 F4 -179.6(3) . . . . ?
F5 C9 C8 C7 -178.5(3) . . . . ?
C4 C9 C8 C7 0.8(5) . . . . ?
F4 C8 C7 F3 0.7(5) . . . . ?
C9 C8 C7 F3 -179.8(3) . . . . ?
F4 C8 C7 C6 -179.5(3) . . . . ?
C9 C8 C7 C6 0.0(5) . . . . ?
F3 C7 C6 F2 -1.4(5) . . . . ?
C8 C7 C6 F2 178.8(4) . . . . ?
F3 C7 C6 C5 178.8(3) . . . . ?
C8 C7 C6 C5 -1.0(5) . . . . ?
F1 C5 C6 F2 0.0(6) . . . . ?
C4 C5 C6 F2 -178.6(3) . . . . ?
F1 C5 C6 C7 179.8(3) . . . . ?
C4 C5 C6 C7 1.2(5) . . . . ?
O2 C3 O3 C4 -0.6(4) . . . . ?
O1 C3 O3 C4 179.0(2) . . . . ?
C9 C4 O3 C3 110.6(3) . . . . ?
C5 C4 O3 C3 -74.4(4) . . . . ?
O2 C3 O1 C2 3.3(4) . . . . ?
O3 C3 O1 C2 -176.3(2) . . . . ?
C1 C2 O1 C3 78.6(3) . . . . ?
